data_4322255
loop_
_publ_author_name
'Matthias Konrad'
'Franc Meyer'
'Albrecht Jacobi'
'Peter Kircher'
'Peter Rutsch'
'Laszlo Zsolnai'

_publ_contact_author
;
       Dr. Franc Meyer
       Anorganisch-Chemisches Institut
       Ruprecht-Karls Universitaet Heidelberg
       Im Neuenheimer Feld 270
       69120 Heidelberg
       Bundesrepublik Deutschland
;
_publ_contact_author_email Franc@sun0.urz.uni-heidelberg.de
_publ_contact_author_fax '049 6221 54-5707'
_publ_contact_author_phone '0049 6221 54-8315'
_publ_section_title
;
 Coordination and Conversion of Urea at Dinuclear \m-Acetato Nickel(II)
 Complexes with Symmetric and Asymmetric Cores
;
_journal_name_full 'Inorganic Chemistry'
_journal_page_first 4559
_journal_page_last 4566
_journal_paper_doi 10.1021/ic990137u
_journal_volume 38
_journal_year 1999
_chemical_formula_sum 'C39 H64 Cl2 N8 Ni2 O12 S4'
_chemical_formula_weight 1153.54
_space_group_IT_number 2
_symmetry_cell_setting triclinic
_symmetry_space_group_name_Hall '-P 1'
_symmetry_space_group_name_H-M 'P -1'
_atom_sites_solution_hydrogens geom
_atom_sites_solution_primary direct
_atom_sites_solution_secondary difmap
_audit_creation_method SHELXL-97
_cell_angle_alpha 93.19(3)
_cell_angle_beta 95.28(3)
_cell_angle_gamma 113.15(3)
_cell_formula_units_Z 2
_cell_length_a 10.764(2)
_cell_length_b 11.242(2)
_cell_length_c 23.776(5)
_cell_measurement_temperature 200
_cell_volume 2620.9(11)
_computing_structure_refinement 'SHELXL-97 (Sheldrick, 1997)'
_computing_structure_solution 'SHELXS-97 (Sheldrick, 1990)'
_diffrn_ambient_temperature 200
_diffrn_measured_fraction_theta_full 0.909
_diffrn_measured_fraction_theta_max 0.909
_diffrn_measurement_device_type 'NONIUS KAPPA CCD'
_diffrn_measurement_method 'O-Scan    '
_diffrn_radiation_monochromator graphite
_diffrn_radiation_source 'fine-focus sealed tube'
_diffrn_radiation_type MoK\a
_diffrn_radiation_wavelength 0.71073
_diffrn_reflns_av_R_equivalents 0.0662
_diffrn_reflns_av_sigmaI/netI 0.0927
_diffrn_reflns_limit_h_max 13
_diffrn_reflns_limit_h_min -13
_diffrn_reflns_limit_k_max 13
_diffrn_reflns_limit_k_min -13
_diffrn_reflns_limit_l_max 29
_diffrn_reflns_limit_l_min -29
_diffrn_reflns_number 26146
_diffrn_reflns_theta_full 25.98
_diffrn_reflns_theta_max 25.98
_diffrn_reflns_theta_min 1.73
_exptl_absorpt_coefficient_mu 1.042
_exptl_absorpt_correction_type experimentell
_exptl_crystal_density_diffrn 1.462
_exptl_crystal_density_method 'not measured'
_exptl_crystal_F_000 1208
_exptl_crystal_size_max 0.10
_exptl_crystal_size_mid 0.10
_exptl_crystal_size_min 0.20
_refine_diff_density_max 2.260
_refine_diff_density_min -0.508
_refine_diff_density_rms 0.122
_refine_ls_extinction_method none
_refine_ls_goodness_of_fit_ref 1.051
_refine_ls_hydrogen_treatment mixed
_refine_ls_matrix_type full
_refine_ls_number_parameters 627
_refine_ls_number_reflns 9346
_refine_ls_number_restraints 0
_refine_ls_restrained_S_all 1.051
_refine_ls_R_factor_all 0.1032
_refine_ls_R_factor_gt 0.0607
_refine_ls_shift/su_max 1.690
_refine_ls_shift/su_mean 0.170
_refine_ls_structure_factor_coef Fsqd
_refine_ls_weighting_details 'calc w=1/[\s^2^(Fo^2^)+(0.1175P)^2^+0.0000P] where P=(Fo^2^+2Fc^2^)/3'
_refine_ls_weighting_scheme calc
_refine_ls_wR_factor_gt 0.1808
_refine_ls_wR_factor_ref 0.1960
_reflns_number_gt 6033
_reflns_number_total 9346
_reflns_threshold_expression >2sigma(I)
_cod_data_source_file ic990137u_2.cif
_cod_data_source_block mkul
_cod_original_cell_volume 2620.9(9)
_cod_database_code 4322255

loop_
_symmetry_equiv_pos_as_xyz
'x, y, z'
'-x, -y, -z'

loop_
_atom_site_label
_atom_site_type_symbol
_atom_site_fract_x
_atom_site_fract_y
_atom_site_fract_z
_atom_site_U_iso_or_equiv
_atom_site_adp_type
_atom_site_occupancy
_atom_site_symmetry_multiplicity
_atom_site_calc_flag
_atom_site_refinement_flags
_atom_site_disorder_assembly
_atom_site_disorder_group
Ni1 Ni 0.29564(7) 0.46486(7) 0.33080(3) 0.0215(2) Uani 1 1 d . . .
Ni2 Ni 0.34708(7) 0.37118(6) 0.16367(3) 0.0175(2) Uani 1 1 d . . .
S1 S 0.42793(15) 0.33924(15) 0.35802(6) 0.0280(4) Uani 1 1 d . . .
S2 S 0.17374(15) 0.60774(15) 0.31935(6) 0.0263(4) Uani 1 1 d . . .
S3 S 0.55103(14) 0.32467(14) 0.17103(6) 0.0224(3) Uani 1 1 d . . .
S4 S 0.14567(14) 0.41250(13) 0.13780(6) 0.0205(3) Uani 1 1 d . . .
O1 O 0.1480(4) 0.3179(4) 0.27847(16) 0.0264(9) Uani 1 1 d . . .
O2 O 0.2498(4) 0.2359(4) 0.21881(16) 0.0239(9) Uani 1 1 d . . .
O3 O 0.1871(4) 0.4067(4) 0.40053(16) 0.0259(9) Uani 1 1 d . . .
O4 O 0.2873(4) 0.2320(3) 0.09330(15) 0.0209(9) Uani 1 1 d . . .
N1 N 0.4298(4) 0.5490(4) 0.27705(19) 0.0208(11) Uani 1 1 d . . .
N2 N 0.4234(4) 0.5300(4) 0.21928(18) 0.0191(10) Uani 1 1 d . . .
N3 N 0.4405(5) 0.6229(5) 0.38786(19) 0.0257(11) Uani 1 1 d . . .
N4 N 0.4474(4) 0.5115(4) 0.10774(18) 0.0172(10) Uani 1 1 d . . .
N5 N -0.0312(5) 0.2953(6) 0.3591(2) 0.0350(14) Uani 1 1 d . . .
H55 H -0.102(7) 0.279(7) 0.367(3) 0.029(9) Uiso 1 1 d . . .
H56 H -0.006(7) 0.297(7) 0.331(3) 0.029(9) Uiso 1 1 d . . .
N6 N 0.0149(6) 0.3411(6) 0.4553(2) 0.0470(17) Uani 1 1 d . . .
H66 H -0.068(7) 0.298(6) 0.453(3) 0.029(9) Uiso 1 1 d . . .
N7 N 0.2182(6) 0.0407(5) 0.1326(2) 0.0293(12) Uani 1 1 d . . .
H77 H 0.237(7) 0.075(7) 0.162(3) 0.029(9) Uiso 1 1 d . . .
H78 H 0.141(7) -0.035(7) 0.124(3) 0.029(9) Uiso 1 1 d . . .
N8 N 0.1931(5) 0.0418(5) 0.0365(2) 0.0238(11) Uani 1 1 d . . .
H88 H 0.151(7) -0.034(7) 0.036(3) 0.029(9) Uiso 1 1 d . . .
C1 C 0.5255(5) 0.6683(5) 0.2942(2) 0.0221(13) Uani 1 1 d . . .
C2 C 0.5837(6) 0.7287(6) 0.2484(2) 0.0235(13) Uani 1 1 d . . .
H2 H 0.6518 0.8114 0.2485 0.024(15) Uiso 1 1 calc R . .
C3 C 0.5175(5) 0.6382(5) 0.2023(2) 0.0187(12) Uani 1 1 d . . .
C4 C 0.5498(6) 0.7133(6) 0.3566(2) 0.0289(14) Uani 1 1 d . . .
H4A H 0.5514 0.8001 0.3616 0.044(7) Uiso 1 1 calc R . .
H4B H 0.6379 0.7173 0.3724 0.044(7) Uiso 1 1 calc R . .
C5 C 0.5032(6) 0.5664(6) 0.4312(2) 0.0287(14) Uani 1 1 d . . .
H5A H 0.4358 0.5190 0.4552 0.044(7) Uiso 1 1 calc R . .
H5B H 0.5770 0.6358 0.4550 0.044(7) Uiso 1 1 calc R . .
C6 C 0.5579(6) 0.4748(6) 0.4030(3) 0.0339(16) Uani 1 1 d . . .
H6A H 0.6003 0.4412 0.4323 0.044(7) Uiso 1 1 calc R . .
H6B H 0.6277 0.5238 0.3803 0.044(7) Uiso 1 1 calc R . .
C7 C 0.3538(6) 0.2324(6) 0.4116(3) 0.0339(15) Uani 1 1 d . . .
H7A H 0.4224 0.2092 0.4317 0.044(7) Uiso 1 1 calc R . .
H7B H 0.3208 0.2766 0.4389 0.044(7) Uiso 1 1 calc R . .
C8 C 0.2371(7) 0.1107(6) 0.3831(3) 0.0434(18) Uani 1 1 d . . .
H8A H 0.1977 0.0540 0.4112 0.060(8) Uiso 1 1 calc R . .
H8B H 0.2705 0.0669 0.3563 0.060(8) Uiso 1 1 calc R . .
H8C H 0.1692 0.1341 0.3636 0.060(8) Uiso 1 1 calc R . .
C9 C 0.3681(6) 0.6936(6) 0.4156(2) 0.0295(14) Uani 1 1 d . . .
H9A H 0.4339 0.7686 0.4397 0.039(6) Uiso 1 1 calc R . .
H9B H 0.3069 0.6372 0.4396 0.039(6) Uiso 1 1 calc R . .
C10 C 0.2863(7) 0.7391(6) 0.3720(3) 0.0356(16) Uani 1 1 d . . .
H10A H 0.3490 0.8072 0.3527 0.039(6) Uiso 1 1 calc R . .
H10B H 0.2324 0.7756 0.3916 0.039(6) Uiso 1 1 calc R . .
C11 C 0.2119(7) 0.6820(6) 0.2535(2) 0.0342(15) Uani 1 1 d . . .
H11A H 0.3088 0.7116 0.2514 0.039(6) Uiso 1 1 calc R . .
H11B H 0.1648 0.6166 0.2217 0.039(6) Uiso 1 1 calc R . .
C12 C 0.1711(8) 0.7963(7) 0.2476(3) 0.0439(18) Uani 1 1 d . . .
H12A H 0.1935 0.8308 0.2121 0.060(8) Uiso 1 1 calc R . .
H12B H 0.2191 0.8626 0.2782 0.060(8) Uiso 1 1 calc R . .
H12C H 0.0748 0.7675 0.2488 0.060(8) Uiso 1 1 calc R . .
C13 C 0.0613(6) 0.3484(6) 0.4042(2) 0.0265(14) Uani 1 1 d . . .
C14 C 0.1061(7) 0.4000(7) 0.5089(3) 0.0469(19) Uani 1 1 d . . .
H14A H 0.0825 0.4673 0.5261 0.039(6) Uiso 1 1 calc R . .
H14B H 0.1993 0.4407 0.5005 0.039(6) Uiso 1 1 calc R . .
C15 C 0.0970(6) 0.3009(7) 0.5508(3) 0.0378(17) Uani 1 1 d . . .
C16 C 0.1019(7) 0.1849(8) 0.5351(4) 0.051(2) Uani 1 1 d . . .
H16 H 0.1056 0.1622 0.4973 0.062(11) Uiso 1 1 calc R . .
C17 C 0.1016(8) 0.1003(9) 0.5755(5) 0.069(3) Uani 1 1 d . . .
H17 H 0.1054 0.0210 0.5649 0.062(11) Uiso 1 1 calc R . .
C18 C 0.0956(8) 0.1337(11) 0.6294(5) 0.080(4) Uani 1 1 d . . .
H18 H 0.0934 0.0756 0.6560 0.062(11) Uiso 1 1 calc R . .
C19 C 0.0926(8) 0.2501(11) 0.6471(4) 0.066(3) Uani 1 1 d . . .
H19 H 0.0925 0.2722 0.6853 0.062(11) Uiso 1 1 calc R . .
C20 C 0.0898(6) 0.3342(8) 0.6075(3) 0.047(2) Uani 1 1 d . . .
H20 H 0.0833 0.4120 0.6184 0.062(11) Uiso 1 1 calc R . .
C21 C 0.5288(6) 0.6419(5) 0.1403(2) 0.0213(13) Uani 1 1 d . . .
H21A H 0.6237 0.6694 0.1345 0.021(5) Uiso 1 1 calc R . .
H21B H 0.4967 0.7052 0.1260 0.021(5) Uiso 1 1 calc R . .
C22 C 0.5393(6) 0.4654(5) 0.0796(2) 0.0217(13) Uani 1 1 d . . .
H22A H 0.5902 0.5301 0.0558 0.021(5) Uiso 1 1 calc R . .
H22B H 0.4854 0.3859 0.0554 0.021(5) Uiso 1 1 calc R . .
C23 C 0.6384(5) 0.4401(6) 0.1221(2) 0.0247(13) Uani 1 1 d . . .
H23A H 0.6988 0.5215 0.1436 0.021(5) Uiso 1 1 calc R . .
H23B H 0.6935 0.4064 0.1017 0.021(5) Uiso 1 1 calc R . .
C24 C 0.6586(6) 0.4013(6) 0.2368(2) 0.0264(14) Uani 1 1 d . . .
H24A H 0.6682 0.4908 0.2423 0.021(5) Uiso 1 1 calc R . .
H24B H 0.6152 0.3569 0.2681 0.021(5) Uiso 1 1 calc R . .
C25 C 0.7990(6) 0.3989(6) 0.2378(3) 0.0364(16) Uani 1 1 d . . .
H25A H 0.8522 0.4401 0.2736 0.040(8) Uiso 1 1 calc R . .
H25B H 0.8434 0.4448 0.2076 0.040(8) Uiso 1 1 calc R . .
H25C H 0.7902 0.3105 0.2330 0.040(8) Uiso 1 1 calc R . .
C26 C 0.3422(5) 0.5181(5) 0.0653(2) 0.0188(12) Uani 1 1 d . . .
H26A H 0.3029 0.4379 0.0403 0.022(6) Uiso 1 1 calc R . .
H26B H 0.3838 0.5888 0.0425 0.022(6) Uiso 1 1 calc R . .
C27 C 0.2291(5) 0.5395(5) 0.0934(2) 0.0215(13) Uani 1 1 d . . .
H27A H 0.1618 0.5427 0.0641 0.022(6) Uiso 1 1 calc R . .
H27B H 0.2676 0.6227 0.1163 0.022(6) Uiso 1 1 calc R . .
C28 C 0.0279(5) 0.2842(6) 0.0858(2) 0.0246(13) Uani 1 1 d . . .
H28A H 0.0702 0.2850 0.0514 0.022(6) Uiso 1 1 calc R . .
H28B H 0.0093 0.2008 0.1004 0.022(6) Uiso 1 1 calc R . .
C29 C -0.1049(6) 0.2985(6) 0.0714(3) 0.0304(15) Uani 1 1 d . . .
H29A H -0.1635 0.2287 0.0438 0.040(8) Uiso 1 1 calc R . .
H29B H -0.0873 0.3801 0.0561 0.040(8) Uiso 1 1 calc R . .
H29C H -0.1482 0.2959 0.1051 0.040(8) Uiso 1 1 calc R . .
C30 C 0.2341(5) 0.1088(5) 0.0879(2) 0.0197(12) Uani 1 1 d . . .
C31 C 0.2023(6) 0.1010(6) -0.0165(2) 0.0237(13) Uani 1 1 d . . .
H31A H 0.2255 0.1933 -0.0082 0.039(6) Uiso 1 1 calc R . .
H31B H 0.1137 0.0636 -0.0391 0.039(6) Uiso 1 1 calc R . .
C32 C 0.3059(6) 0.0840(5) -0.0511(2) 0.0230(13) Uani 1 1 d . . .
C33 C 0.4413(6) 0.1198(6) -0.0274(3) 0.0317(15) Uani 1 1 d . . .
H33 H 0.4682 0.1548 0.0103 0.032(8) Uiso 1 1 calc R . .
C34 C 0.5329(7) 0.1039(7) -0.0589(3) 0.0419(18) Uani 1 1 d . . .
H34 H 0.6229 0.1304 -0.0428 0.032(8) Uiso 1 1 calc R . .
C35 C 0.4950(8) 0.0482(7) -0.1155(3) 0.049(2) Uani 1 1 d . . .
H35 H 0.5579 0.0333 -0.1361 0.032(8) Uiso 1 1 calc R . .
C36 C 0.3621(7) 0.0155(6) -0.1403(3) 0.0390(17) Uani 1 1 d . . .
H36 H 0.3352 -0.0182 -0.1782 0.032(8) Uiso 1 1 calc R . .
C37 C 0.2702(6) 0.0347(5) -0.1070(3) 0.0302(15) Uani 1 1 d . . .
H37 H 0.1812 0.0131 -0.1233 0.032(8) Uiso 1 1 calc R . .
C38 C 0.1530(6) 0.2295(6) 0.2453(2) 0.0246(13) Uani 1 1 d . . .
C39 C 0.0274(7) 0.1005(6) 0.2367(3) 0.0458(19) Uani 1 1 d . . .
H39A H -0.0400 0.1066 0.2591 0.060(8) Uiso 1 1 calc R . .
H39B H 0.0530 0.0319 0.2482 0.060(8) Uiso 1 1 calc R . .
H39C H -0.0095 0.0820 0.1973 0.060(8) Uiso 1 1 calc R . .
Cl1 Cl 0.96183(14) 0.69438(13) 0.09393(6) 0.0232(3) Uani 1 1 d . . .
O5 O 0.8639(4) 0.6211(4) 0.04631(18) 0.0394(12) Uani 1 1 d . . .
O6 O 1.0895(4) 0.7711(4) 0.07349(18) 0.0330(10) Uani 1 1 d . . .
O7 O 0.9147(5) 0.7812(4) 0.12331(19) 0.0429(12) Uani 1 1 d . . .
O8 O 0.9831(4) 0.6075(4) 0.13171(17) 0.0278(10) Uani 1 1 d . . .
Cl2 Cl -0.3949(3) 0.0903(3) 0.31744(14) 0.0389(8) Uiso 0.50 1 d P A 1
O9 O -0.4752(8) 0.0747(8) 0.2673(4) 0.036(2) Uiso 0.50 1 d P A 1
O10 O -0.3105(10) 0.0601(10) 0.2943(4) 0.055(3) Uiso 0.50 1 d P A 1
O11 O -0.3267(8) 0.2213(8) 0.3464(4) 0.035(2) Uiso 0.50 1 d P A 1
O12 O -0.4816(12) 0.0139(12) 0.3567(5) 0.076(4) Uiso 0.50 1 d P A 1
Cl3 Cl -0.3454(3) 0.0940(3) 0.44060(15) 0.0407(8) Uiso 0.50 1 d P B 2
O13 O -0.4851(9) 0.0414(9) 0.4169(4) 0.045(2) Uiso 0.50 1 d P B 2
O14 O -0.2678(10) 0.0686(10) 0.3982(4) 0.055(3) Uiso 0.50 1 d P B 2
O15 O -0.2838(7) 0.2232(6) 0.4594(3) 0.0164(16) Uiso 0.50 1 d P B 2
O16 O -0.3180(11) 0.0579(11) 0.4878(5) 0.066(3) Uiso 0.50 1 d P B 2

loop_
_atom_site_aniso_label
_atom_site_aniso_U_11
_atom_site_aniso_U_22
_atom_site_aniso_U_33
_atom_site_aniso_U_23
_atom_site_aniso_U_13
_atom_site_aniso_U_12
Ni1 0.0198(4) 0.0236(4) 0.0170(4) 0.0019(3) 0.0013(3) 0.0047(3)
Ni2 0.0185(4) 0.0159(4) 0.0168(4) 0.0031(3) 0.0011(3) 0.0056(3)
S1 0.0256(8) 0.0320(9) 0.0245(8) 0.0026(7) 0.0018(7) 0.0099(7)
S2 0.0273(8) 0.0277(8) 0.0232(8) 0.0008(6) 0.0025(7) 0.0105(7)
S3 0.0229(8) 0.0238(8) 0.0226(8) 0.0058(6) 0.0019(6) 0.0114(7)
S4 0.0205(7) 0.0224(7) 0.0199(7) 0.0040(6) 0.0033(6) 0.0095(6)
O1 0.021(2) 0.029(2) 0.022(2) -0.0016(19) 0.0004(17) 0.0028(19)
O2 0.026(2) 0.022(2) 0.021(2) 0.0059(17) 0.0051(18) 0.0050(18)
O3 0.020(2) 0.031(2) 0.022(2) 0.0030(18) 0.0024(17) 0.0054(19)
O4 0.023(2) 0.017(2) 0.023(2) 0.0036(17) 0.0047(17) 0.0068(18)
N1 0.020(3) 0.020(3) 0.018(2) 0.002(2) 0.002(2) 0.004(2)
N2 0.020(2) 0.019(2) 0.018(2) 0.003(2) 0.004(2) 0.007(2)
N3 0.026(3) 0.029(3) 0.019(2) 0.001(2) 0.003(2) 0.007(2)
N4 0.015(2) 0.018(2) 0.018(2) 0.001(2) 0.0023(19) 0.005(2)
N5 0.019(3) 0.051(4) 0.024(3) 0.004(3) 0.004(3) 0.002(3)
N6 0.028(3) 0.071(4) 0.023(3) -0.001(3) 0.007(3) -0.001(3)
N7 0.042(3) 0.020(3) 0.020(3) 0.002(2) 0.005(3) 0.007(3)
N8 0.029(3) 0.011(2) 0.026(3) 0.001(2) 0.001(2) 0.003(2)
C1 0.020(3) 0.022(3) 0.022(3) 0.002(3) 0.001(2) 0.006(3)
C2 0.018(3) 0.024(3) 0.023(3) 0.002(3) 0.001(2) 0.003(3)
C3 0.019(3) 0.018(3) 0.022(3) 0.005(2) 0.003(2) 0.010(3)
C4 0.029(3) 0.027(3) 0.023(3) 0.003(3) 0.005(3) 0.003(3)
C5 0.028(3) 0.033(3) 0.018(3) 0.004(3) 0.000(3) 0.006(3)
C6 0.030(3) 0.040(4) 0.029(4) 0.009(3) 0.000(3) 0.011(3)
C7 0.035(4) 0.038(4) 0.031(4) 0.010(3) -0.002(3) 0.017(3)
C8 0.037(4) 0.038(4) 0.050(4) 0.013(3) 0.004(3) 0.008(3)
C9 0.030(3) 0.028(3) 0.023(3) -0.002(3) 0.002(3) 0.006(3)
C10 0.038(4) 0.029(4) 0.033(4) -0.006(3) -0.003(3) 0.010(3)
C11 0.041(4) 0.050(4) 0.021(3) 0.008(3) 0.006(3) 0.027(3)
C12 0.064(5) 0.044(4) 0.036(4) 0.006(3) 0.010(4) 0.033(4)
C13 0.027(3) 0.025(3) 0.025(3) 0.004(3) 0.001(3) 0.008(3)
C14 0.040(4) 0.058(5) 0.026(4) -0.007(3) 0.005(3) 0.003(4)
C15 0.019(3) 0.053(5) 0.031(4) -0.005(3) 0.007(3) 0.004(3)
C16 0.029(4) 0.058(5) 0.055(5) -0.010(4) 0.001(4) 0.011(4)
C17 0.033(5) 0.050(5) 0.106(8) -0.001(6) -0.016(5) 0.006(4)
C18 0.030(4) 0.091(8) 0.093(8) 0.058(7) -0.009(5) -0.006(5)
C19 0.042(5) 0.104(8) 0.043(5) 0.017(5) 0.011(4) 0.016(5)
C20 0.034(4) 0.078(6) 0.026(4) 0.007(4) 0.012(3) 0.018(4)
C21 0.023(3) 0.018(3) 0.020(3) 0.005(2) 0.005(2) 0.005(3)
C22 0.024(3) 0.017(3) 0.021(3) 0.005(2) 0.005(3) 0.005(3)
C23 0.018(3) 0.031(3) 0.026(3) 0.009(3) 0.005(2) 0.010(3)
C24 0.023(3) 0.029(3) 0.023(3) 0.000(3) -0.003(3) 0.008(3)
C25 0.028(3) 0.044(4) 0.036(4) 0.007(3) -0.003(3) 0.014(3)
C26 0.020(3) 0.018(3) 0.018(3) 0.004(2) -0.001(2) 0.007(3)
C27 0.023(3) 0.020(3) 0.024(3) 0.005(2) 0.002(2) 0.010(3)
C28 0.026(3) 0.029(3) 0.023(3) 0.005(3) 0.004(3) 0.015(3)
C29 0.027(3) 0.031(3) 0.033(4) 0.002(3) -0.002(3) 0.012(3)
C30 0.022(3) 0.020(3) 0.021(3) 0.003(3) 0.003(2) 0.012(3)
C31 0.029(3) 0.023(3) 0.020(3) 0.004(3) 0.000(3) 0.011(3)
C32 0.028(3) 0.016(3) 0.028(3) 0.007(3) 0.005(3) 0.011(3)
C33 0.032(4) 0.030(4) 0.036(4) 0.015(3) 0.001(3) 0.016(3)
C34 0.038(4) 0.044(4) 0.061(5) 0.031(4) 0.017(4) 0.029(4)
C35 0.060(5) 0.040(4) 0.067(5) 0.022(4) 0.040(4) 0.033(4)
C36 0.054(5) 0.025(3) 0.038(4) 0.007(3) 0.022(4) 0.012(3)
C37 0.033(4) 0.020(3) 0.033(4) 0.005(3) 0.004(3) 0.005(3)
C38 0.026(3) 0.031(3) 0.015(3) 0.007(3) 0.000(3) 0.008(3)
C39 0.042(4) 0.032(4) 0.041(4) -0.010(3) 0.007(3) -0.007(3)
Cl1 0.0227(7) 0.0222(7) 0.0248(7) 0.0049(6) 0.0015(6) 0.0093(6)
O5 0.032(2) 0.039(3) 0.032(2) 0.008(2) -0.010(2) 0.001(2)
O6 0.026(2) 0.021(2) 0.047(3) 0.004(2) 0.008(2) 0.0026(19)
O7 0.057(3) 0.049(3) 0.043(3) 0.013(2) 0.016(2) 0.040(3)
O8 0.028(2) 0.025(2) 0.032(2) 0.0112(19) 0.0010(19) 0.0117(19)

loop_
_atom_type_symbol
_atom_type_description
_atom_type_scat_dispersion_real
_atom_type_scat_dispersion_imag
_atom_type_scat_source
C C 0.0033 0.0016 'International Tables Vol C Tables 4.2.6.8 and 6.1.1.4'
H H 0.0000 0.0000 'International Tables Vol C Tables 4.2.6.8 and 6.1.1.4'
N N 0.0061 0.0033 'International Tables Vol C Tables 4.2.6.8 and 6.1.1.4'
O O 0.0106 0.0060 'International Tables Vol C Tables 4.2.6.8 and 6.1.1.4'
S S 0.1246 0.1234 'International Tables Vol C Tables 4.2.6.8 and 6.1.1.4'
Cl Cl 0.1484 0.1585 'International Tables Vol C Tables 4.2.6.8 and 6.1.1.4'
Ni Ni 0.3393 1.1124 'International Tables Vol C Tables 4.2.6.8 and 6.1.1.4'

loop_
_geom_angle_atom_site_label_1
_geom_angle_atom_site_label_2
_geom_angle_atom_site_label_3
_geom_angle
_geom_angle_site_symmetry_1
_geom_angle_site_symmetry_3
_geom_angle_publ_flag
N1 Ni1 O1 101.50(17) . . ?
N1 Ni1 O3 167.46(16) . . ?
O1 Ni1 O3 91.03(15) . . ?
N1 Ni1 N3 81.04(18) . . ?
O1 Ni1 N3 176.16(17) . . ?
O3 Ni1 N3 86.49(16) . . ?
N1 Ni1 S1 88.68(14) . . ?
O1 Ni1 S1 95.47(13) . . ?
O3 Ni1 S1 89.37(12) . . ?
N3 Ni1 S1 87.44(14) . . ?
N1 Ni1 S2 95.15(14) . . ?
O1 Ni1 S2 92.09(12) . . ?
O3 Ni1 S2 85.05(12) . . ?
N3 Ni1 S2 84.78(14) . . ?
S1 Ni1 S2 170.68(6) . . ?
N2 Ni2 O2 98.36(16) . . ?
N2 Ni2 O4 167.95(16) . . ?
O2 Ni2 O4 93.69(14) . . ?
N2 Ni2 N4 81.09(17) . . ?
O2 Ni2 N4 179.45(16) . . ?
O4 Ni2 N4 86.86(15) . . ?
N2 Ni2 S4 90.67(14) . . ?
O2 Ni2 S4 92.61(12) . . ?
O4 Ni2 S4 88.86(11) . . ?
N4 Ni2 S4 87.35(12) . . ?
N2 Ni2 S3 96.23(14) . . ?
O2 Ni2 S3 94.20(12) . . ?
O4 Ni2 S3 82.74(11) . . ?
N4 Ni2 S3 85.92(12) . . ?
S4 Ni2 S3 169.50(6) . . ?
C6 S1 C7 99.9(3) . . ?
C6 S1 Ni1 93.4(2) . . ?
C7 S1 Ni1 111.7(2) . . ?
C10 S2 C11 101.6(3) . . ?
C10 S2 Ni1 96.8(2) . . ?
C11 S2 Ni1 107.9(2) . . ?
C24 S3 C23 100.3(3) . . ?
C24 S3 Ni2 110.7(2) . . ?
C23 S3 Ni2 95.51(19) . . ?
C27 S4 C28 101.9(3) . . ?
C27 S4 Ni2 94.36(18) . . ?
C28 S4 Ni2 110.02(19) . . ?
C38 O1 Ni1 131.7(4) . . ?
C38 O2 Ni2 128.5(4) . . ?
C13 O3 Ni1 132.1(4) . . ?
C30 O4 Ni2 133.1(4) . . ?
C1 N1 N2 107.5(4) . . ?
C1 N1 Ni1 117.3(4) . . ?
N2 N1 Ni1 131.9(3) . . ?
C3 N2 N1 107.5(4) . . ?
C3 N2 Ni2 116.9(4) . . ?
N1 N2 Ni2 133.2(3) . . ?
C9 N3 C5 109.8(4) . . ?
C9 N3 C4 110.6(5) . . ?
C5 N3 C4 109.4(5) . . ?
C9 N3 Ni1 108.9(3) . . ?
C5 N3 Ni1 107.5(4) . . ?
C4 N3 Ni1 110.7(3) . . ?
C22 N4 C26 110.2(4) . . ?
C22 N4 C21 109.6(4) . . ?
C26 N4 C21 111.1(4) . . ?
C22 N4 Ni2 107.6(3) . . ?
C26 N4 Ni2 107.8(3) . . ?
C21 N4 Ni2 110.6(3) . . ?
C13 N5 H55 111(6) . . ?
C13 N5 H56 117(5) . . ?
H55 N5 H56 131(8) . . ?
C13 N6 C14 122.6(5) . . ?
C13 N6 H66 112(5) . . ?
C14 N6 H66 125(5) . . ?
C30 N7 H77 120(5) . . ?
C30 N7 H78 109(4) . . ?
H77 N7 H78 120(7) . . ?
C30 N8 C31 124.2(5) . . ?
C30 N8 H88 117(5) . . ?
C31 N8 H88 118(5) . . ?
N1 C1 C2 110.5(5) . . ?
N1 C1 C4 117.6(5) . . ?
C2 C1 C4 131.8(5) . . ?
C1 C2 C3 104.2(5) . . ?
C1 C2 H2 127.9 . . ?
C3 C2 H2 127.9 . . ?
N2 C3 C2 110.2(5) . . ?
N2 C3 C21 117.7(5) . . ?
C2 C3 C21 132.1(5) . . ?
C1 C4 N3 111.3(5) . . ?
C1 C4 H4A 109.2 . . ?
N3 C4 H4A 109.2 . . ?
C1 C4 H4B 109.5 . . ?
N3 C4 H4B 109.5 . . ?
H4A C4 H4B 108.0 . . ?
N3 C5 C6 110.7(5) . . ?
N3 C5 H5A 109.5 . . ?
C6 C5 H5A 109.4 . . ?
N3 C5 H5B 109.6 . . ?
C6 C5 H5B 109.5 . . ?
H5A C5 H5B 108.1 . . ?
C5 C6 S1 113.4(4) . . ?
C5 C6 H6A 108.9 . . ?
S1 C6 H6A 108.8 . . ?
C5 C6 H6B 108.9 . . ?
S1 C6 H6B 108.9 . . ?
H6A C6 H6B 107.7 . . ?
C8 C7 S1 109.2(4) . . ?
C8 C7 H7A 109.8 . . ?
S1 C7 H7A 109.8 . . ?
C8 C7 H7B 110.0 . . ?
S1 C7 H7B 109.8 . . ?
H7A C7 H7B 108.2 . . ?
C7 C8 H8A 109.3 . . ?
C7 C8 H8B 109.6 . . ?
H8A C8 H8B 109.5 . . ?
C7 C8 H8C 109.5 . . ?
H8A C8 H8C 109.5 . . ?
H8B C8 H8C 109.5 . . ?
N3 C9 C10 111.8(5) . . ?
N3 C9 H9A 109.2 . . ?
C10 C9 H9A 109.2 . . ?
N3 C9 H9B 109.3 . . ?
C10 C9 H9B 109.3 . . ?
H9A C9 H9B 107.9 . . ?
C9 C10 S2 112.6(4) . . ?
C9 C10 H10A 109.1 . . ?
S2 C10 H10A 109.1 . . ?
C9 C10 H10B 109.1 . . ?
S2 C10 H10B 109.1 . . ?
H10A C10 H10B 107.8 . . ?
C12 C11 S2 113.6(5) . . ?
C12 C11 H11A 108.8 . . ?
S2 C11 H11A 108.9 . . ?
C12 C11 H11B 108.9 . . ?
S2 C11 H11B 108.9 . . ?
H11A C11 H11B 107.7 . . ?
C11 C12 H12A 109.4 . . ?
C11 C12 H12B 109.5 . . ?
H12A C12 H12B 109.5 . . ?
C11 C12 H12C 109.5 . . ?
H12A C12 H12C 109.5 . . ?
H12B C12 H12C 109.5 . . ?
O3 C13 N5 122.9(6) . . ?
O3 C13 N6 120.3(5) . . ?
N5 C13 N6 116.8(5) . . ?
N6 C14 C15 112.4(6) . . ?
N6 C14 H14A 109.2 . . ?
C15 C14 H14A 109.0 . . ?
N6 C14 H14B 109.0 . . ?
C15 C14 H14B 109.3 . . ?
H14A C14 H14B 107.9 . . ?
C16 C15 C20 119.9(8) . . ?
C16 C15 C14 121.9(6) . . ?
C20 C15 C14 118.1(7) . . ?
C17 C16 C15 120.1(8) . . ?
C17 C16 H16 120.0 . . ?
C15 C16 H16 120.0 . . ?
C18 C17 C16 119.3(9) . . ?
C18 C17 H17 120.6 . . ?
C16 C17 H17 120.1 . . ?
C17 C18 C19 122.5(9) . . ?
C17 C18 H18 118.4 . . ?
C19 C18 H18 119.1 . . ?
C18 C19 C20 119.1(8) . . ?
C18 C19 H19 120.1 . . ?
C20 C19 H19 120.8 . . ?
C19 C20 C15 119.1(8) . . ?
C19 C20 H20 120.3 . . ?
C15 C20 H20 120.6 . . ?
C3 C21 N4 111.8(4) . . ?
C3 C21 H21A 109.2 . . ?
N4 C21 H21A 109.3 . . ?
C3 C21 H21B 109.3 . . ?
N4 C21 H21B 109.3 . . ?
H21A C21 H21B 107.9 . . ?
N4 C22 C23 112.2(4) . . ?
N4 C22 H22A 109.2 . . ?
C23 C22 H22A 109.1 . . ?
N4 C22 H22B 109.2 . . ?
C23 C22 H22B 109.2 . . ?
H22A C22 H22B 107.9 . . ?
C22 C23 S3 112.1(4) . . ?
C22 C23 H23A 109.2 . . ?
S3 C23 H23A 109.2 . . ?
C22 C23 H23B 109.2 . . ?
S3 C23 H23B 109.2 . . ?
H23A C23 H23B 107.9 . . ?
C25 C24 S3 112.4(4) . . ?
C25 C24 H24A 109.2 . . ?
S3 C24 H24A 109.1 . . ?
C25 C24 H24B 109.1 . . ?
S3 C24 H24B 109.1 . . ?
H24A C24 H24B 107.8 . . ?
C24 C25 H25A 109.4 . . ?
C24 C25 H25B 109.5 . . ?
H25A C25 H25B 109.5 . . ?
C24 C25 H25C 109.6 . . ?
H25A C25 H25C 109.5 . . ?
H25B C25 H25C 109.5 . . ?
N4 C26 C27 111.7(4) . . ?
N4 C26 H26A 109.2 . . ?
C27 C26 H26A 109.2 . . ?
N4 C26 H26B 109.3 . . ?
C27 C26 H26B 109.3 . . ?
H26A C26 H26B 107.9 . . ?
C26 C27 S4 112.6(4) . . ?
C26 C27 H27A 109.1 . . ?
S4 C27 H27A 109.1 . . ?
C26 C27 H27B 109.0 . . ?
S4 C27 H27B 109.1 . . ?
H27A C27 H27B 107.8 . . ?
C29 C28 S4 112.6(4) . . ?
C29 C28 H28A 109.1 . . ?
S4 C28 H28A 109.0 . . ?
C29 C28 H28B 109.2 . . ?
S4 C28 H28B 109.0 . . ?
H28A C28 H28B 107.8 . . ?
C28 C29 H29A 109.4 . . ?
C28 C29 H29B 109.6 . . ?
H29A C29 H29B 109.5 . . ?
C28 C29 H29C 109.5 . . ?
H29A C29 H29C 109.5 . . ?
H29B C29 H29C 109.5 . . ?
O4 C30 N7 121.7(5) . . ?
O4 C30 N8 121.1(5) . . ?
N7 C30 N8 117.2(5) . . ?
N8 C31 C32 114.0(5) . . ?
N8 C31 H31A 108.5 . . ?
C32 C31 H31A 108.7 . . ?
N8 C31 H31B 109.0 . . ?
C32 C31 H31B 108.8 . . ?
H31A C31 H31B 107.7 . . ?
C37 C32 C33 118.3(6) . . ?
C37 C32 C31 120.6(5) . . ?
C33 C32 C31 121.1(5) . . ?
C34 C33 C32 120.4(6) . . ?
C34 C33 H33 119.8 . . ?
C32 C33 H33 119.8 . . ?
C33 C34 C35 121.3(6) . . ?
C33 C34 H34 119.4 . . ?
C35 C34 H34 119.3 . . ?
C36 C35 C34 119.1(6) . . ?
C36 C35 H35 120.4 . . ?
C34 C35 H35 120.5 . . ?
C37 C36 C35 118.3(6) . . ?
C37 C36 H36 120.9 . . ?
C35 C36 H36 120.9 . . ?
C32 C37 C36 122.6(6) . . ?
C32 C37 H37 118.8 . . ?
C36 C37 H37 118.7 . . ?
O2 C38 O1 126.7(5) . . ?
O2 C38 C39 116.7(5) . . ?
O1 C38 C39 116.6(5) . . ?
C38 C39 H39A 109.4 . . ?
C38 C39 H39B 109.5 . . ?
H39A C39 H39B 109.5 . . ?
C38 C39 H39C 109.6 . . ?
H39A C39 H39C 109.5 . . ?
H39B C39 H39C 109.5 . . ?
O8 Cl1 O5 109.7(2) . . ?
O8 Cl1 O7 110.1(3) . . ?
O5 Cl1 O7 110.1(3) . . ?
O8 Cl1 O6 109.3(2) . . ?
O5 Cl1 O6 109.0(3) . . ?
O7 Cl1 O6 108.6(3) . . ?
O10 Cl2 O9 93.2(6) . . ?
O10 Cl2 O12 124.4(7) . . ?
O9 Cl2 O12 107.2(6) . . ?
O10 Cl2 O11 109.3(6) . . ?
O9 Cl2 O11 117.6(5) . . ?
O12 Cl2 O11 105.6(6) . . ?
O16 Cl3 O15 93.9(6) . . ?
O16 Cl3 O13 116.8(7) . . ?
O15 Cl3 O13 118.8(5) . . ?
O16 Cl3 O14 111.3(7) . . ?
O15 Cl3 O14 107.6(5) . . ?
O13 Cl3 O14 107.8(6) . . ?

loop_
_geom_bond_atom_site_label_1
_geom_bond_atom_site_label_2
_geom_bond_distance
_geom_bond_site_symmetry_2
_geom_bond_publ_flag
Ni1 N1 2.003(5) . ?
Ni1 O1 2.036(4) . ?
Ni1 O3 2.102(4) . ?
Ni1 N3 2.143(5) . ?
Ni1 S1 2.4400(18) . ?
Ni1 S2 2.4527(18) . ?
Ni2 N2 1.999(4) . ?
Ni2 O2 2.086(4) . ?
Ni2 O4 2.093(4) . ?
Ni2 N4 2.140(4) . ?
Ni2 S4 2.4233(16) . ?
Ni2 S3 2.4423(16) . ?
S1 C6 1.814(6) . ?
S1 C7 1.818(6) . ?
S2 C10 1.822(6) . ?
S2 C11 1.821(6) . ?
S3 C24 1.806(5) . ?
S3 C23 1.826(6) . ?
S4 C27 1.815(6) . ?
S4 C28 1.815(6) . ?
O1 C38 1.255(7) . ?
O2 C38 1.247(7) . ?
O3 C13 1.265(7) . ?
O4 C30 1.267(6) . ?
N1 C1 1.342(7) . ?
N1 N2 1.370(6) . ?
N2 C3 1.352(7) . ?
N3 C9 1.483(8) . ?
N3 C5 1.483(7) . ?
N3 C4 1.509(7) . ?
N4 C22 1.476(7) . ?
N4 C26 1.473(6) . ?
N4 C21 1.502(7) . ?
N5 C13 1.327(8) . ?
N5 H55 0.76(7) . ?
N5 H56 0.75(7) . ?
N6 C13 1.352(8) . ?
N6 C14 1.480(8) . ?
N6 H66 0.83(7) . ?
N7 C30 1.331(7) . ?
N7 H77 0.75(7) . ?
N7 H78 0.92(7) . ?
N8 C30 1.338(7) . ?
N8 C31 1.452(7) . ?
N8 H88 0.79(7) . ?
C1 C2 1.383(8) . ?
C1 C4 1.505(8) . ?
C2 C3 1.380(8) . ?
C2 H2 0.9300 . ?
C3 C21 1.491(7) . ?
C4 H4A 0.9700 . ?
C4 H4B 0.9700 . ?
C5 C6 1.527(9) . ?
C5 H5A 0.9700 . ?
C5 H5B 0.9700 . ?
C6 H6A 0.9700 . ?
C6 H6B 0.9700 . ?
C7 C8 1.516(9) . ?
C7 H7A 0.9700 . ?
C7 H7B 0.9700 . ?
C8 H8A 0.9600 . ?
C8 H8B 0.9600 . ?
C8 H8C 0.9600 . ?
C9 C10 1.536(9) . ?
C9 H9A 0.9700 . ?
C9 H9B 0.9700 . ?
C10 H10A 0.9700 . ?
C10 H10B 0.9700 . ?
C11 C12 1.521(9) . ?
C11 H11A 0.9700 . ?
C11 H11B 0.9700 . ?
C12 H12A 0.9600 . ?
C12 H12B 0.9600 . ?
C12 H12C 0.9600 . ?
C14 C15 1.516(10) . ?
C14 H14A 0.9700 . ?
C14 H14B 0.9700 . ?
C15 C16 1.359(10) . ?
C15 C20 1.396(9) . ?
C16 C17 1.388(12) . ?
C16 H16 0.9300 . ?
C17 C18 1.330(14) . ?
C17 H17 0.9300 . ?
C18 C19 1.365(14) . ?
C18 H18 0.9300 . ?
C19 C20 1.377(12) . ?
C19 H19 0.9300 . ?
C20 H20 0.9300 . ?
C21 H21A 0.9700 . ?
C21 H21B 0.9700 . ?
C22 C23 1.519(8) . ?
C22 H22A 0.9700 . ?
C22 H22B 0.9700 . ?
C23 H23A 0.9700 . ?
C23 H23B 0.9700 . ?
C24 C25 1.520(8) . ?
C24 H24A 0.9700 . ?
C24 H24B 0.9700 . ?
C25 H25A 0.9600 . ?
C25 H25B 0.9600 . ?
C25 H25C 0.9600 . ?
C26 C27 1.532(7) . ?
C26 H26A 0.9700 . ?
C26 H26B 0.9700 . ?
C27 H27A 0.9700 . ?
C27 H27B 0.9700 . ?
C28 C29 1.511(8) . ?
C28 H28A 0.9700 . ?
C28 H28B 0.9700 . ?
C29 H29A 0.9600 . ?
C29 H29B 0.9600 . ?
C29 H29C 0.9600 . ?
C31 C32 1.509(8) . ?
C31 H31A 0.9700 . ?
C31 H31B 0.9700 . ?
C32 C37 1.369(8) . ?
C32 C33 1.402(8) . ?
C33 C34 1.352(9) . ?
C33 H33 0.9300 . ?
C34 C35 1.404(10) . ?
C34 H34 0.9300 . ?
C35 C36 1.392(10) . ?
C35 H35 0.9300 . ?
C36 C37 1.396(9) . ?
C36 H36 0.9300 . ?
C37 H37 0.9300 . ?
C38 C39 1.533(8) . ?
C39 H39A 0.9600 . ?
C39 H39B 0.9600 . ?
C39 H39C 0.9600 . ?
Cl1 O8 1.431(4) . ?
Cl1 O5 1.437(4) . ?
Cl1 O7 1.442(5) . ?
Cl1 O6 1.451(4) . ?
Cl2 O10 1.247(10) . ?
Cl2 O9 1.366(9) . ?
Cl2 O12 1.448(13) . ?
Cl2 O11 1.458(9) . ?
Cl3 O16 1.263(11) . ?
Cl3 O15 1.366(7) . ?
Cl3 O13 1.426(9) . ?
Cl3 O14 1.452(11) . ?

loop_
_geom_torsion_atom_site_label_1
_geom_torsion_atom_site_label_2
_geom_torsion_atom_site_label_3
_geom_torsion_atom_site_label_4
_geom_torsion
_geom_torsion_site_symmetry_1
_geom_torsion_site_symmetry_2
_geom_torsion_site_symmetry_3
_geom_torsion_site_symmetry_4
_geom_torsion_publ_flag
N1 Ni1 S1 C6 77.6(3) . . . . ?
O1 Ni1 S1 C6 179.0(2) . . . . ?
O3 Ni1 S1 C6 -90.0(2) . . . . ?
N3 Ni1 S1 C6 -3.5(2) . . . . ?
S2 Ni1 S1 C6 -36.9(4) . . . . ?
N1 Ni1 S1 C7 179.7(2) . . . . ?
O1 Ni1 S1 C7 -78.9(2) . . . . ?
O3 Ni1 S1 C7 12.1(2) . . . . ?
N3 Ni1 S1 C7 98.6(3) . . . . ?
S2 Ni1 S1 C7 65.2(4) . . . . ?
N1 Ni1 S2 C10 -85.0(3) . . . . ?
O1 Ni1 S2 C10 173.2(2) . . . . ?
O3 Ni1 S2 C10 82.4(2) . . . . ?
N3 Ni1 S2 C10 -4.5(3) . . . . ?
S1 Ni1 S2 C10 29.0(5) . . . . ?
N1 Ni1 S2 C11 19.6(3) . . . . ?
O1 Ni1 S2 C11 -82.2(3) . . . . ?
O3 Ni1 S2 C11 -173.0(2) . . . . ?
N3 Ni1 S2 C11 100.0(3) . . . . ?
S1 Ni1 S2 C11 133.5(4) . . . . ?
N2 Ni2 S3 C24 21.3(3) . . . . ?
O2 Ni2 S3 C24 -77.6(2) . . . . ?
O4 Ni2 S3 C24 -170.8(2) . . . . ?
N4 Ni2 S3 C24 101.8(3) . . . . ?
S4 Ni2 S3 C24 152.1(3) . . . . ?
N2 Ni2 S3 C23 -82.0(2) . . . . ?
O2 Ni2 S3 C23 179.1(2) . . . . ?
O4 Ni2 S3 C23 85.9(2) . . . . ?
N4 Ni2 S3 C23 -1.4(2) . . . . ?
S4 Ni2 S3 C23 48.8(4) . . . . ?
N2 Ni2 S4 C27 77.7(2) . . . . ?
O2 Ni2 S4 C27 176.1(2) . . . . ?
O4 Ni2 S4 C27 -90.3(2) . . . . ?
N4 Ni2 S4 C27 -3.4(2) . . . . ?
S3 Ni2 S4 C27 -53.5(4) . . . . ?
N2 Ni2 S4 C28 -178.0(2) . . . . ?
O2 Ni2 S4 C28 -79.6(2) . . . . ?
O4 Ni2 S4 C28 14.0(2) . . . . ?
N4 Ni2 S4 C28 100.9(2) . . . . ?
S3 Ni2 S4 C28 50.8(4) . . . . ?
N1 Ni1 O1 C38 53.0(5) . . . . ?
O3 Ni1 O1 C38 -126.2(5) . . . . ?
N3 Ni1 O1 C38 -176(2) . . . . ?
S1 Ni1 O1 C38 -36.7(5) . . . . ?
S2 Ni1 O1 C38 148.7(5) . . . . ?
N2 Ni2 O2 C38 63.9(5) . . . . ?
O4 Ni2 O2 C38 -116.2(4) . . . . ?
N4 Ni2 O2 C38 59(17) . . . . ?
S4 Ni2 O2 C38 -27.2(4) . . . . ?
S3 Ni2 O2 C38 160.8(4) . . . . ?
N1 Ni1 O3 C13 155.7(8) . . . . ?
O1 Ni1 O3 C13 -27.8(5) . . . . ?
N3 Ni1 O3 C13 149.3(5) . . . . ?
S1 Ni1 O3 C13 -123.2(5) . . . . ?
S2 Ni1 O3 C13 64.3(5) . . . . ?
N2 Ni2 O4 C30 168.2(7) . . . . ?
O2 Ni2 O4 C30 -11.4(5) . . . . ?
N4 Ni2 O4 C30 168.6(5) . . . . ?
S4 Ni2 O4 C30 -104.0(5) . . . . ?
S3 Ni2 O4 C30 82.3(5) . . . . ?
O1 Ni1 N1 C1 164.6(4) . . . . ?
O3 Ni1 N1 C1 -18.9(10) . . . . ?
N3 Ni1 N1 C1 -12.4(4) . . . . ?
S1 Ni1 N1 C1 -100.1(4) . . . . ?
S2 Ni1 N1 C1 71.4(4) . . . . ?
O1 Ni1 N1 N2 8.0(5) . . . . ?
O3 Ni1 N1 N2 -175.6(6) . . . . ?
N3 Ni1 N1 N2 -169.1(5) . . . . ?
S1 Ni1 N1 N2 103.3(5) . . . . ?
S2 Ni1 N1 N2 -85.2(5) . . . . ?
C1 N1 N2 C3 0.9(6) . . . . ?
Ni1 N1 N2 C3 159.2(4) . . . . ?
C1 N1 N2 Ni2 162.1(4) . . . . ?
Ni1 N1 N2 Ni2 -39.6(7) . . . . ?
O2 Ni2 N2 C3 167.7(4) . . . . ?
O4 Ni2 N2 C3 -11.9(10) . . . . ?
N4 Ni2 N2 C3 -12.3(4) . . . . ?
S4 Ni2 N2 C3 -99.5(4) . . . . ?
S3 Ni2 N2 C3 72.5(4) . . . . ?
O2 Ni2 N2 N1 7.9(5) . . . . ?
O4 Ni2 N2 N1 -171.7(6) . . . . ?
N4 Ni2 N2 N1 -172.1(5) . . . . ?
S4 Ni2 N2 N1 100.7(5) . . . . ?
S3 Ni2 N2 N1 -87.3(5) . . . . ?
N1 Ni1 N3 C9 127.4(4) . . . . ?
O1 Ni1 N3 C9 -4(3) . . . . ?
O3 Ni1 N3 C9 -54.0(4) . . . . ?
S1 Ni1 N3 C9 -143.6(4) . . . . ?
S2 Ni1 N3 C9 31.3(3) . . . . ?
N1 Ni1 N3 C5 -113.8(4) . . . . ?
O1 Ni1 N3 C5 115(3) . . . . ?
O3 Ni1 N3 C5 64.8(4) . . . . ?
S1 Ni1 N3 C5 -24.7(3) . . . . ?
S2 Ni1 N3 C5 150.1(4) . . . . ?
N1 Ni1 N3 C4 5.7(4) . . . . ?
O1 Ni1 N3 C4 -126(2) . . . . ?
O3 Ni1 N3 C4 -175.7(4) . . . . ?
S1 Ni1 N3 C4 94.7(4) . . . . ?
S2 Ni1 N3 C4 -90.4(4) . . . . ?
N2 Ni2 N4 C22 125.8(3) . . . . ?
O2 Ni2 N4 C22 130(17) . . . . ?
O4 Ni2 N4 C22 -54.1(3) . . . . ?
S4 Ni2 N4 C22 -143.1(3) . . . . ?
S3 Ni2 N4 C22 28.8(3) . . . . ?
N2 Ni2 N4 C26 -115.4(3) . . . . ?
O2 Ni2 N4 C26 -111(17) . . . . ?
O4 Ni2 N4 C26 64.7(3) . . . . ?
S4 Ni2 N4 C26 -24.3(3) . . . . ?
S3 Ni2 N4 C26 147.6(3) . . . . ?
N2 Ni2 N4 C21 6.2(3) . . . . ?
O2 Ni2 N4 C21 11(17) . . . . ?
O4 Ni2 N4 C21 -173.8(3) . . . . ?
S4 Ni2 N4 C21 97.2(3) . . . . ?
S3 Ni2 N4 C21 -90.8(3) . . . . ?
N2 N1 C1 C2 -0.4(6) . . . . ?
Ni1 N1 C1 C2 -162.4(4) . . . . ?
N2 N1 C1 C4 178.9(5) . . . . ?
Ni1 N1 C1 C4 16.9(7) . . . . ?
N1 C1 C2 C3 -0.2(6) . . . . ?
C4 C1 C2 C3 -179.3(6) . . . . ?
N1 N2 C3 C2 -1.0(6) . . . . ?
Ni2 N2 C3 C2 -165.7(4) . . . . ?
N1 N2 C3 C21 -179.1(4) . . . . ?
Ni2 N2 C3 C21 16.2(6) . . . . ?
C1 C2 C3 N2 0.8(6) . . . . ?
C1 C2 C3 C21 178.4(6) . . . . ?
N1 C1 C4 N3 -11.0(7) . . . . ?
C2 C1 C4 N3 168.1(6) . . . . ?
C9 N3 C4 C1 -119.9(5) . . . . ?
C5 N3 C4 C1 119.0(5) . . . . ?
Ni1 N3 C4 C1 0.8(6) . . . . ?
C9 N3 C5 C6 170.7(5) . . . . ?
C4 N3 C5 C6 -67.8(6) . . . . ?
Ni1 N3 C5 C6 52.4(5) . . . . ?
N3 C5 C6 S1 -60.1(6) . . . . ?
C7 S1 C6 C5 -80.5(5) . . . . ?
Ni1 S1 C6 C5 32.2(4) . . . . ?
C6 S1 C7 C8 178.5(5) . . . . ?
Ni1 S1 C7 C8 80.8(5) . . . . ?
C5 N3 C9 C10 -172.7(5) . . . . ?
C4 N3 C9 C10 66.5(6) . . . . ?
Ni1 N3 C9 C10 -55.3(5) . . . . ?
N3 C9 C10 S2 52.1(6) . . . . ?
C11 S2 C10 C9 -131.8(5) . . . . ?
Ni1 S2 C10 C9 -21.9(5) . . . . ?
C10 S2 C11 C12 -65.2(5) . . . . ?
Ni1 S2 C11 C12 -166.4(4) . . . . ?
Ni1 O3 C13 N5 9.1(9) . . . . ?
Ni1 O3 C13 N6 -168.9(5) . . . . ?
C14 N6 C13 O3 0.3(10) . . . . ?
C14 N6 C13 N5 -177.8(7) . . . . ?
C13 N6 C14 C15 -122.0(7) . . . . ?
N6 C14 C15 C16 47.4(9) . . . . ?
N6 C14 C15 C20 -135.7(6) . . . . ?
C20 C15 C16 C17 -0.8(10) . . . . ?
C14 C15 C16 C17 176.1(6) . . . . ?
C15 C16 C17 C18 0.3(11) . . . . ?
C16 C17 C18 C19 -1.4(13) . . . . ?
C17 C18 C19 C20 2.8(13) . . . . ?
C18 C19 C20 C15 -3.2(11) . . . . ?
C16 C15 C20 C19 2.2(10) . . . . ?
C14 C15 C20 C19 -174.8(6) . . . . ?
N2 C3 C21 N4 -10.1(7) . . . . ?
C2 C3 C21 N4 172.4(5) . . . . ?
C22 N4 C21 C3 -118.5(5) . . . . ?
C26 N4 C21 C3 119.6(5) . . . . ?
Ni2 N4 C21 C3 0.0(5) . . . . ?
C26 N4 C22 C23 -172.6(4) . . . . ?
C21 N4 C22 C23 64.9(6) . . . . ?
Ni2 N4 C22 C23 -55.4(5) . . . . ?
N4 C22 C23 S3 56.3(5) . . . . ?
C24 S3 C23 C22 -138.3(4) . . . . ?
Ni2 S3 C23 C22 -26.0(4) . . . . ?
C23 S3 C24 C25 -68.1(5) . . . . ?
Ni2 S3 C24 C25 -168.0(4) . . . . ?
C22 N4 C26 C27 168.8(4) . . . . ?
C21 N4 C26 C27 -69.6(5) . . . . ?
Ni2 N4 C26 C27 51.7(5) . . . . ?
N4 C26 C27 S4 -58.4(5) . . . . ?
C28 S4 C27 C26 -80.6(4) . . . . ?
Ni2 S4 C27 C26 30.9(4) . . . . ?
C27 S4 C28 C29 -85.5(5) . . . . ?
Ni2 S4 C28 C29 175.4(4) . . . . ?
Ni2 O4 C30 N7 -7.5(8) . . . . ?
Ni2 O4 C30 N8 173.4(4) . . . . ?
C31 N8 C30 O4 -1.3(8) . . . . ?
C31 N8 C30 N7 179.6(5) . . . . ?
C30 N8 C31 C32 110.6(6) . . . . ?
N8 C31 C32 C37 127.7(6) . . . . ?
N8 C31 C32 C33 -53.2(7) . . . . ?
C37 C32 C33 C34 -0.9(9) . . . . ?
C31 C32 C33 C34 180.0(5) . . . . ?
C32 C33 C34 C35 -1.8(10) . . . . ?
C33 C34 C35 C36 3.6(10) . . . . ?
C34 C35 C36 C37 -2.7(9) . . . . ?
C33 C32 C37 C36 1.8(9) . . . . ?
C31 C32 C37 C36 -179.0(5) . . . . ?
C35 C36 C37 C32 0.0(9) . . . . ?
Ni2 O2 C38 O1 -55.2(8) . . . . ?
Ni2 O2 C38 C39 125.1(5) . . . . ?
Ni1 O1 C38 O2 -30.8(9) . . . . ?
Ni1 O1 C38 C39 148.8(5) . . . . ?
